data_3000451
loop_
_publ_author_name
'Sasaki, Toshiyuki'
'Nakane, Takanori'
'Kawamoto, Akihiro'
'Zhao, Yakai'
'Fujimoto, Yushi'
'Nishizawa, Tomohiro'
'Kalita, Nabadeep'
'Tsuzuki, Seiji'
'Ito, Fuyuki'
'Ramamurty, Upadrasta'
'Thakuria, Ranjit'
'Kurisu, Genji'

_publ_section_title
;
 Mechanically-sensitive fluorochromism by molecular domino transformation
 in a Schiff base crystal
;
_journal_name_full 'Journal of Materials Chemistry C'
_journal_page_first 8508
_journal_page_last 8513
_journal_paper_doi 10.1039/D4TC00406J
_journal_volume 12
_journal_year 2024
_chemical_formula_moiety 'C13 H10 N2 O3'
_chemical_formula_sum 'C13 H10 N2 O3'
_chemical_formula_weight 242.23
_space_group_crystal_system monoclinic
_space_group_IT_number 14
_space_group_name_Hall '-P 2ybc'
_space_group_name_H-M_alt 'P 1 21/c 1'
_atom_sites_solution_hydrogens geom
_atom_sites_solution_primary dual
_audit_creation_date 2023-04-19
_audit_creation_method
;
Olex2 1.5
(compiled 2022.04.07 svn.rca3783a0 for OlexSys, GUI svn.r6498)
;
_cell_angle_alpha 90
_cell_angle_beta 97.73
_cell_angle_gamma 90
_cell_formula_units_Z 4
_cell_length_a 12.450
_cell_length_b 5.735
_cell_length_c 15.344
_cell_measurement_reflns_used 42756
_cell_measurement_temperature 79
_cell_measurement_theta_max 1.1916586979282382
_cell_measurement_theta_min 0.13525662239357933
_cell_volume 1085.618
_computing_cell_refinement 'dials.two_theta_refine (Waterman et al., 2016)'
_computing_data_collection 'Verlox (Thermo Fisher Scientific) and SerialEM (Mastronarde, 2005)'
_computing_data_reduction 'dials.scale (Beilsten-Edmands et al., 2020)'
_computing_molecular_graphics 'Olex2 1.5 (Dolomanov et al., 2009)'
_computing_publication_material 'Olex2 1.5 (Dolomanov et al., 2009)'
_computing_structure_refinement 'SHELXL 2018/3 (Sheldrick, 2015)'
_computing_structure_solution 'SHELXT 2018/2 (Sheldrick, 2018)'
_diffrn_ambient_temperature 79
_diffrn_measured_fraction_theta_full 0.983
_diffrn_measured_fraction_theta_max 0.984
_diffrn_measurement_device_type
;
Talos Arctica G2
;
_diffrn_radiation_type electrons
_diffrn_radiation_wavelength 0.02508
_diffrn_reflns_av_R_equivalents 0.2378
_diffrn_reflns_av_unetI/netI 0.0847
_diffrn_reflns_Laue_measured_fraction_full 0.983
_diffrn_reflns_Laue_measured_fraction_max 0.984
_diffrn_reflns_limit_h_max 16
_diffrn_reflns_limit_h_min -16
_diffrn_reflns_limit_k_max 7
_diffrn_reflns_limit_k_min -7
_diffrn_reflns_limit_l_max 20
_diffrn_reflns_limit_l_min -20
_diffrn_reflns_number 208643
_diffrn_reflns_point_group_measured_fraction_full 0.983
_diffrn_reflns_point_group_measured_fraction_max 0.984
_diffrn_reflns_theta_full 0.862
_diffrn_reflns_theta_max 0.957
_diffrn_reflns_theta_min 0.134
_exptl_absorpt_coefficient_mu 0.000
_exptl_crystal_colour orange
_exptl_crystal_density_diffrn 1.482
_exptl_crystal_description columnar
_exptl_crystal_F_000 189
_refine_diff_density_max 0.225
_refine_diff_density_min -0.221
_refine_diff_density_rms 0.059
_refine_ls_extinction_coef 7285(27)
_refine_ls_extinction_expression Fc^*^=kFc[1+0.001xFc^2^\l^3^/sin(2\q)]^-1/4^
_refine_ls_extinction_method 'SHELXL-2018/3 (Sheldrick 2018)'
_refine_ls_goodness_of_fit_ref 1.253
_refine_ls_hydrogen_treatment constr
_refine_ls_matrix_type full
_refine_ls_number_parameters 165
_refine_ls_number_reflns 2657
_refine_ls_number_restraints 306
_refine_ls_restrained_S_all 1.197
_refine_ls_R_factor_all 0.1972
_refine_ls_shift/su_max 0.000
_refine_ls_shift/su_mean 0.000
_refine_ls_structure_factor_coef Fsqd
_refine_ls_weighting_details 'w=1/[\s^2^(Fo^2^)+(0.1613P)^2^+0.9315P] where P=(Fo^2^+2Fc^2^)/3'
_refine_ls_weighting_scheme calc
_refine_ls_wR_factor_gt 0.4428
_reflns_Friedel_coverage 0.000
_reflns_Friedel_fraction_full .
_reflns_Friedel_fraction_max .
_reflns_number_gt 2180
_reflns_number_total 2657
_reflns_threshold_expression 'I > 2\s(I)'
_cod_data_source_file 1Y.cif
_cod_data_source_block 1Y
_cod_depositor_comments 'Releasing structure 3000451 into public domain as published material.'
_cod_original_cell_volume 1085.6
_cod_database_code 3000451
_shelx_shelxl_version_number 2018/3
_shelx_space_group_comment
;
The symmetry employed for this shelxl refinement is uniquely defined
by the following loop, which should always be used as a source of
symmetry information in preference to the above space-group names.
They are only intended as comments.
;
_olex2_refinement_description
;
1. Fixed Uiso
 At 1.2 times of:
  All C(H) groups
 At 1.5 times of:
  All O(H) groups
2. Restrained distances
 C6-C1 \\sim C2-C1 \\sim C3-C2 \\sim C4-C3 \\sim C5-C4 \\sim C6-C5 \\sim C8-C13
\\sim C9-C8 \\sim C9-C10 \\sim C11-
 C10 \\sim C12-C11 \\sim C13-C12
 with sigma of 0.02
3. Uiso/Uaniso restraints and constraints
All non-hydrogen atoms restrained to be isotropic: with sigma of 0.005 and
sigma for terminal atoms of 0.01
4. Rigid body (RIGU) restrains
 All non-hydrogen atoms
 with sigma for 1-2 distances of 0.004 and sigma for 1-3 distances of 0.004
5.a Aromatic/amide H refined with riding coordinates:
 C4(H4), C7(H7), C13(H13), C3(H3), C5(H5), C6(H6), C10(H10), C12(H12), C9(H9)
5.b Idealised tetrahedral OH refined as rotating group:
 O1(H1)
;
_olex2_submission_special_instructions 'No special instructions were received'

loop_
_space_group_symop_operation_xyz
'x, y, z'
'-x, y+1/2, -z+1/2'
'-x, -y, -z'
'x, -y-1/2, z-1/2'

loop_
_atom_site_label
_atom_site_type_symbol
_atom_site_fract_x
_atom_site_fract_y
_atom_site_fract_z
_atom_site_U_iso_or_equiv
_atom_site_adp_type
_atom_site_occupancy
_atom_site_site_symmetry_order
_atom_site_calc_flag
_atom_site_refinement_flags_posn
_atom_site_refinement_flags_adp
_atom_site_refinement_flags_occupancy
_atom_site_disorder_assembly
_atom_site_disorder_group
N2 N -0.0220(5) 0.6341(11) 0.3634(5) 0.0154(13) Uani 1 1 d . U . . .
O1 O 0.5493(4) 0.1159(10) 0.5834(4) 0.0139(12) Uani 1 1 d . U . . .
H1 H 0.491563 0.166658 0.558710 0.021 Uiso 1 1 calc R U . . .
O3 O -0.0667(5) 0.8122(12) 0.3836(5) 0.0255(15) Uani 1 1 d . U . . .
C4 C 0.7463(5) 0.3798(11) 0.7509(5) 0.0119(14) Uani 1 1 d D U . . .
H4 H 0.813352 0.344137 0.782427 0.014 Uiso 1 1 calc R U . . .
N1 N 0.3849(5) 0.4145(11) 0.5560(4) 0.0110(12) Uani 1 1 d . U . . .
C7 C 0.4422(5) 0.5584(11) 0.6074(5) 0.0103(14) Uani 1 1 d . U . . .
H7 H 0.415488 0.707424 0.615126 0.012 Uiso 1 1 calc R U . . .
C2 C 0.5953(5) 0.2747(11) 0.6409(5) 0.0123(14) Uani 1 1 d D U . . .
O2 O -0.0537(5) 0.5102(11) 0.3022(5) 0.0219(14) Uani 1 1 d . U . . .
C1 C 0.5468(5) 0.4936(11) 0.6534(5) 0.0128(14) Uani 1 1 d D U . . .
C13 C 0.2272(5) 0.6852(12) 0.5267(5) 0.0134(15) Uani 1 1 d D U . . .
H13 H 0.258783 0.790206 0.568711 0.016 Uiso 1 1 calc R U . . .
C3 C 0.6946(5) 0.2157(11) 0.6910(4) 0.0117(14) Uani 1 1 d D U . . .
H3 H 0.725720 0.070256 0.684682 0.014 Uiso 1 1 calc R U . . .
C5 C 0.6982(5) 0.5963(11) 0.7637(5) 0.0140(15) Uani 1 1 d D U . . .
H5 H 0.731598 0.702112 0.804553 0.017 Uiso 1 1 calc R U . . .
C8 C 0.2816(5) 0.4790(11) 0.5125(4) 0.0100(13) Uani 1 1 d D U . . .
C6 C 0.6000(5) 0.6486(12) 0.7140(5) 0.0132(14) Uani 1 1 d D U . . .
H6 H 0.568379 0.792911 0.721598 0.016 Uiso 1 1 calc R U . . .
C10 C 0.1323(5) 0.3618(11) 0.4026(5) 0.0146(15) Uani 1 1 d D U . . .
H10 H 0.100368 0.254897 0.361444 0.018 Uiso 1 1 calc R U . . .
C12 C 0.1266(5) 0.7375(11) 0.4792(4) 0.0117(14) Uani 1 1 d D U . . .
H12 H 0.090237 0.874824 0.488805 0.014 Uiso 1 1 calc R U . . .
C11 C 0.0827(5) 0.5745(11) 0.4165(5) 0.0134(14) Uani 1 1 d D U . . .
C9 C 0.2317(5) 0.3169(12) 0.4528(5) 0.0131(14) Uani 1 1 d D U . . .
H9 H 0.265631 0.174685 0.446371 0.016 Uiso 1 1 calc R U . . .

loop_
_atom_site_aniso_label
_atom_site_aniso_U_11
_atom_site_aniso_U_22
_atom_site_aniso_U_33
_atom_site_aniso_U_23
_atom_site_aniso_U_13
_atom_site_aniso_U_12
N2 0.013(2) 0.014(2) 0.018(3) 0.003(2) -0.003(2) -0.0025(19)
O1 0.010(2) 0.011(2) 0.019(3) -0.003(2) -0.004(2) 0.0038(19)
O3 0.016(3) 0.028(3) 0.029(4) -0.004(3) -0.007(3) 0.007(2)
C4 0.010(3) 0.014(3) 0.010(3) -0.001(2) -0.004(2) 0.000(2)
N1 0.009(2) 0.015(2) 0.010(3) -0.002(2) 0.002(2) 0.0004(19)
C7 0.012(2) 0.008(3) 0.011(3) -0.001(2) 0.001(2) 0.001(2)
C2 0.010(3) 0.011(3) 0.015(3) 0.000(2) -0.001(2) -0.004(2)
O2 0.016(3) 0.018(3) 0.028(3) -0.001(2) -0.007(2) -0.002(2)
C1 0.012(2) 0.014(3) 0.013(3) 0.002(2) 0.004(2) 0.002(2)
C13 0.011(3) 0.013(3) 0.015(3) -0.003(2) -0.002(2) 0.003(2)
C3 0.011(3) 0.011(3) 0.013(3) 0.001(2) -0.001(2) 0.002(2)
C5 0.015(3) 0.012(3) 0.015(3) -0.004(2) 0.000(2) -0.003(2)
C8 0.010(2) 0.013(3) 0.007(3) 0.000(2) 0.003(2) 0.001(2)
C6 0.012(3) 0.012(3) 0.016(3) 0.002(2) 0.003(2) 0.001(2)
C10 0.012(3) 0.012(3) 0.018(3) -0.007(2) -0.002(2) -0.002(2)
C12 0.011(3) 0.009(3) 0.015(3) -0.001(2) 0.003(2) -0.001(2)
C11 0.011(3) 0.013(3) 0.016(3) -0.001(2) 0.003(2) 0.000(2)
C9 0.013(3) 0.009(3) 0.019(3) -0.003(2) 0.003(2) 0.000(2)

loop_
_atom_type_symbol
_atom_type_description
_atom_type_scat_dispersion_real
_atom_type_scat_dispersion_imag
_atom_type_scat_source
C C 0.0000 0.0000 'International Tables Vol C Tables 4.2.6.8 and 6.1.1.4'
H H 0.0000 0.0000 'International Tables Vol C Tables 4.2.6.8 and 6.1.1.4'
N N 0.0000 0.0000 'International Tables Vol C Tables 4.2.6.8 and 6.1.1.4'
O O 0.0000 0.0000 'International Tables Vol C Tables 4.2.6.8 and 6.1.1.4'

loop_
_geom_angle_atom_site_label_1
_geom_angle_atom_site_label_2
_geom_angle_atom_site_label_3
_geom_angle
_geom_angle_site_symmetry_1
_geom_angle_site_symmetry_3
O3 N2 C11 116.7(6) . .
O2 N2 O3 125.4(7) . .
O2 N2 C11 117.8(6) . .
C2 O1 H1 109.5 . .
C3 C4 H4 119.5 . .
C5 C4 H4 119.5 . .
C5 C4 C3 121.1(6) . .
C7 N1 C8 120.9(6) . .
N1 C7 H7 119.2 . .
N1 C7 C1 121.5(6) . .
C1 C7 H7 119.2 . .
O1 C2 C1 122.5(6) . .
O1 C2 C3 117.5(6) . .
C3 C2 C1 119.9(6) . .
C2 C1 C7 122.3(6) . .
C6 C1 C7 118.7(6) . .
C6 C1 C2 119.0(6) . .
C8 C13 H13 119.3 . .
C8 C13 C12 121.4(6) . .
C12 C13 H13 119.3 . .
C4 C3 H3 120.5 . .
C2 C3 C4 119.1(6) . .
C2 C3 H3 120.5 . .
C4 C5 H5 120.8 . .
C6 C5 C4 118.5(6) . .
C6 C5 H5 120.8 . .
C13 C8 N1 125.3(6) . .
C9 C8 N1 115.6(6) . .
C9 C8 C13 119.1(6) . .
C1 C6 H6 118.8 . .
C5 C6 C1 122.4(6) . .
C5 C6 H6 118.8 . .
C11 C10 H10 121.4 . .
C9 C10 H10 121.4 . .
C9 C10 C11 117.1(6) . .
C13 C12 H12 121.4 . .
C13 C12 C11 117.1(6) . .
C11 C12 H12 121.4 . .
C10 C11 N2 119.5(6) . .
C10 C11 C12 123.3(6) . .
C12 C11 N2 117.2(6) . .
C8 C9 H9 119.1 . .
C10 C9 C8 121.8(6) . .
C10 C9 H9 119.1 . .

loop_
_geom_bond_atom_site_label_1
_geom_bond_atom_site_label_2
_geom_bond_distance
_geom_bond_site_symmetry_2
N2 O3 1.223(9) .
N2 O2 1.201(9) .
N2 C11 1.481(9) .
O1 H1 0.8200 .
O1 C2 1.342(9) .
C4 H4 0.9300 .
C4 C3 1.409(8) .
C4 C5 1.403(8) .
N1 C7 1.289(9) .
N1 C8 1.416(9) .
C7 H7 0.9300 .
C7 C1 1.444(10) .
C2 C1 1.417(8) .
C2 C3 1.406(8) .
C1 C6 1.389(8) .
C13 H13 0.9300 .
C13 C8 1.394(8) .
C13 C12 1.395(8) .
C3 H3 0.9300 .
C5 H5 0.9300 .
C5 C6 1.384(8) .
C8 C9 1.391(8) .
C6 H6 0.9300 .
C10 H10 0.9300 .
C10 C11 1.397(8) .
C10 C9 1.391(8) .
C12 H12 0.9300 .
C12 C11 1.399(8) .
C9 H9 0.9300 .

loop_
_geom_torsion_atom_site_label_1
_geom_torsion_atom_site_label_2
_geom_torsion_atom_site_label_3
_geom_torsion_atom_site_label_4
_geom_torsion
_geom_torsion_site_symmetry_1
_geom_torsion_site_symmetry_2
_geom_torsion_site_symmetry_3
_geom_torsion_site_symmetry_4
O1 C2 C1 C7 2.3(11) . . . .
O1 C2 C1 C6 -179.8(6) . . . .
O1 C2 C3 C4 178.9(6) . . . .
O3 N2 C11 C10 173.6(7) . . . .
O3 N2 C11 C12 -6.1(9) . . . .
C4 C5 C6 C1 1.1(10) . . . .
N1 C7 C1 C2 3.7(10) . . . .
N1 C7 C1 C6 -174.1(6) . . . .
N1 C8 C9 C10 -177.0(6) . . . .
C7 N1 C8 C13 -7.0(10) . . . .
C7 N1 C8 C9 174.5(6) . . . .
C7 C1 C6 C5 177.2(6) . . . .
C2 C1 C6 C5 -0.8(10) . . . .
O2 N2 C11 C10 -9.5(10) . . . .
O2 N2 C11 C12 170.8(7) . . . .
C1 C2 C3 C4 -2.3(10) . . . .
C13 C8 C9 C10 4.4(10) . . . .
C13 C12 C11 N2 -177.5(6) . . . .
C13 C12 C11 C10 2.8(10) . . . .
C3 C4 C5 C6 -2.0(10) . . . .
C3 C2 C1 C7 -176.5(6) . . . .
C3 C2 C1 C6 1.4(10) . . . .
C5 C4 C3 C2 2.6(10) . . . .
C8 N1 C7 C1 178.9(6) . . . .
C8 C13 C12 C11 -0.2(10) . . . .
C12 C13 C8 N1 178.3(6) . . . .
C12 C13 C8 C9 -3.3(10) . . . .
C11 C10 C9 C8 -2.0(10) . . . .
C9 C10 C11 N2 178.6(6) . . . .
C9 C10 C11 C12 -1.7(10) . . . .
